data_4339373
loop_
_publ_author_name
'Karimova, Oxana V.'
'Burns, Peter C.'

_publ_section_title
;
 Structural units in three uranyl perrhenates.
;
_journal_issue 24
_journal_name_full 'Inorganic chemistry'
_journal_page_first 10108
_journal_page_last 10113
_journal_paper_doi 10.1021/ic701128b
_journal_volume 46
_journal_year 2007
_chemical_formula_sum 'H6 O23 Re4 U2'
_chemical_formula_weight 1594.91
_chemical_name_systematic
; 
 ? 
;
_space_group_IT_number 2
_symmetry_cell_setting triclinic
_symmetry_space_group_name_Hall '-P 1'
_symmetry_space_group_name_H-M 'P -1'
_atom_sites_solution_hydrogens none
_atom_sites_solution_primary direct
_atom_sites_solution_secondary difmap
_audit_creation_method SHELXL-97
_cell_angle_alpha 107.180(2)
_cell_angle_beta 99.131(3)
_cell_angle_gamma 94.114(2)
_cell_formula_units_Z 2
_cell_length_a 5.2771(7)
_cell_length_b 13.0997(17)
_cell_length_c 15.476(2)
_cell_measurement_temperature 273(2)
_cell_volume 1001.1(2)
_computing_structure_refinement 'SHELXL-97 (Sheldrick, 1997)'
_computing_structure_solution 'SHELXS-97 (Sheldrick, 1990)'
_diffrn_ambient_temperature 273(2)
_diffrn_measured_fraction_theta_full 0.993
_diffrn_measured_fraction_theta_max 0.993
_diffrn_measurement_device_type 'Bruker PLATFORM with APEX CCD detector'
_diffrn_measurement_method \w
_diffrn_radiation_monochromator graphite
_diffrn_radiation_source 'fine-focus sealed tube'
_diffrn_radiation_type MoK\a
_diffrn_radiation_wavelength 0.71073
_diffrn_reflns_av_R_equivalents 0.0872
_diffrn_reflns_av_sigmaI/netI 0.1023
_diffrn_reflns_limit_h_max 7
_diffrn_reflns_limit_h_min -7
_diffrn_reflns_limit_k_max 17
_diffrn_reflns_limit_k_min -17
_diffrn_reflns_limit_l_max 20
_diffrn_reflns_limit_l_min -20
_diffrn_reflns_number 12687
_diffrn_reflns_theta_full 28.34
_diffrn_reflns_theta_max 28.34
_diffrn_reflns_theta_min 1.64
_exptl_absorpt_coefficient_mu 40.305
_exptl_absorpt_correction_type psi-scan
_exptl_absorpt_process_details SADABS
_exptl_crystal_colour yellow
_exptl_crystal_density_diffrn 5.291
_exptl_crystal_density_method 'not measured'
_exptl_crystal_description acicular
_exptl_crystal_F_000 1348
_exptl_crystal_size_max 0.12
_exptl_crystal_size_mid 0.05
_exptl_crystal_size_min 0.05
_refine_diff_density_max 2.601
_refine_diff_density_min -2.484
_refine_diff_density_rms 0.512
_refine_ls_extinction_method none
_refine_ls_goodness_of_fit_ref 0.809
_refine_ls_hydrogen_treatment none
_refine_ls_matrix_type full
_refine_ls_number_parameters 262
_refine_ls_number_reflns 4952
_refine_ls_number_restraints 0
_refine_ls_restrained_S_all 0.809
_refine_ls_R_factor_all 0.0597
_refine_ls_R_factor_gt 0.0372
_refine_ls_shift/su_max 0.001
_refine_ls_shift/su_mean 0.000
_refine_ls_structure_factor_coef Fsqd
_refine_ls_weighting_details 'calc w=1/[\s^2^(Fo^2^)+(0.0152P)^2^+0.0000P] where P=(Fo^2^+2Fc^2^)/3'
_refine_ls_weighting_scheme calc
_refine_ls_wR_factor_gt 0.0602
_refine_ls_wR_factor_ref 0.0638
_reflns_number_gt 3464
_reflns_number_total 4952
_reflns_threshold_expression >2sigma(I)
_cod_data_source_file ic701128b-file002.cif
_cod_data_source_block comp1
_cod_database_code 4339373

loop_
_symmetry_equiv_pos_as_xyz
'x, y, z'
'-x, -y, -z'

loop_
_atom_site_label
_atom_site_type_symbol
_atom_site_fract_x
_atom_site_fract_y
_atom_site_fract_z
_atom_site_U_iso_or_equiv
_atom_site_adp_type
_atom_site_occupancy
_atom_site_symmetry_multiplicity
_atom_site_calc_flag
U1 U 0.23941(8) 0.64455(3) 0.16746(3) 0.01176(10) Uani 1 1 d
U2 U -0.24850(8) 0.79742(3) 0.68538(3) 0.01223(11) Uani 1 1 d
Re1 Re 0.00428(9) 0.50202(4) 0.65300(4) 0.01315(11) Uani 1 1 d
Re2 Re -0.02480(9) 0.85859(4) 0.37095(4) 0.01460(12) Uani 1 1 d
Re3 Re -0.40283(10) 1.06368(4) 0.87380(4) 0.01576(12) Uani 1 1 d
Re4 Re 0.47795(10) 0.36108(4) 0.06217(4) 0.01495(12) Uani 1 1 d
O1 O -0.3496(16) 0.6755(6) 0.5327(6) 0.018(2) Uani 1 1 d
O2 O -0.9351(15) -0.6342(6) -1.6844(7) 0.021(2) Uani 1 1 d
O3 O -0.2600(17) 1.0599(7) 0.9801(7) 0.027(2) Uani 1 1 d
O4 O 0.2979(18) 0.2391(6) 0.0207(7) 0.029(2) Uani 1 1 d
O5 O 0.5251(15) 1.2570(6) 1.2862(6) 0.0138(18) Uani 1 1 d
O6 O 0.2075(16) 0.9589(6) 0.4407(7) 0.022(2) Uani 1 1 d
O7 O 0.2913(16) 0.4580(7) 0.1158(6) 0.019(2) Uani 1 1 d
O8 O 0.3255(17) 0.8089(6) 0.1338(7) 0.022(2) Uani 1 1 d
O9 O -1.0831(17) 1.4354(6) 0.7288(7) 0.024(2) Uani 1 1 d
O10 O 0.0058(16) 0.8154(7) 0.8374(7) 0.023(2) Uani 1 1 d
O11 O -1.1647(16) 0.4349(6) 0.5453(7) 0.023(2) Uani 1 1 d
O12 O -0.7277(17) 1.0340(7) 0.8602(7) 0.028(2) Uani 1 1 d
O13 O -0.5117(16) 0.8858(7) 0.5945(6) 0.019(2) Uani 1 1 d
O14 O -0.7196(17) 1.0862(7) 0.6676(7) 0.028(2) Uani 1 1 d
O15 O 0.5536(14) 0.6690(6) 0.2338(6) 0.0128(18) Uani 1 1 d
O16 O -0.3261(16) 0.5005(7) 0.3494(7) 0.026(2) Uani 1 1 d
O17 O -0.1148(17) 0.7760(6) 0.4313(6) 0.023(2) Uani 1 1 d
O18 O -0.0699(16) 0.6172(7) 0.0994(6) 0.019(2) Uani 1 1 d
O19 O -0.2923(17) 0.9693(7) 0.7920(7) 0.026(2) Uani 1 1 d
O20 O 0.8911(16) 0.2147(6) 0.7196(7) 0.023(2) Uani 1 1 d
O21 O 0.6062(16) 0.3925(7) -0.0262(6) 0.019(2) Uani 1 1 d
O22 O 0.0201(15) 0.8537(6) 0.6530(7) 0.017(2) Uani 1 1 d
O23 O 0.7297(18) 0.3538(8) 0.1413(8) 0.039(3) Uani 1 1 d

loop_
_atom_site_aniso_label
_atom_site_aniso_U_11
_atom_site_aniso_U_22
_atom_site_aniso_U_33
_atom_site_aniso_U_23
_atom_site_aniso_U_13
_atom_site_aniso_U_12
U1 0.0113(2) 0.0116(2) 0.0142(3) 0.0052(2) 0.00458(19) 0.00299(17)
U2 0.0107(2) 0.0115(2) 0.0159(3) 0.0055(2) 0.00383(19) 0.00265(17)
Re1 0.0144(2) 0.0114(2) 0.0162(3) 0.0064(2) 0.0055(2) 0.00313(18)
Re2 0.0161(2) 0.0141(3) 0.0154(3) 0.0047(2) 0.0068(2) 0.00395(19)
Re3 0.0204(3) 0.0110(2) 0.0173(3) 0.0057(2) 0.0051(2) 0.0020(2)
Re4 0.0195(3) 0.0126(2) 0.0171(3) 0.0073(2) 0.0088(2) 0.0062(2)
O1 0.021(5) 0.021(5) 0.020(6) 0.015(4) 0.008(4) 0.008(4)
O2 0.010(4) 0.015(5) 0.038(7) 0.009(4) 0.005(4) 0.003(3)
O3 0.031(5) 0.028(5) 0.031(7) 0.019(5) 0.011(5) 0.006(4)
O4 0.036(6) 0.016(5) 0.033(7) 0.004(5) 0.014(5) -0.004(4)
O5 0.013(4) 0.015(4) 0.014(5) 0.003(4) 0.007(4) 0.005(3)
O6 0.025(5) 0.014(5) 0.024(6) 0.002(4) 0.005(4) 0.004(4)
O7 0.027(5) 0.021(5) 0.016(5) 0.012(4) 0.010(4) 0.007(4)
O8 0.034(5) 0.003(4) 0.029(6) 0.005(4) 0.007(5) 0.004(4)
O9 0.030(5) 0.015(5) 0.033(7) 0.012(4) 0.012(5) 0.004(4)
O10 0.019(5) 0.023(5) 0.029(6) 0.009(4) 0.004(4) 0.006(4)
O11 0.018(5) 0.020(5) 0.028(6) 0.006(4) 0.009(4) -0.005(4)
O12 0.023(5) 0.019(5) 0.043(7) 0.012(5) 0.007(5) -0.004(4)
O13 0.016(4) 0.027(5) 0.019(6) 0.010(4) 0.008(4) 0.011(4)
O14 0.025(5) 0.019(5) 0.039(7) 0.005(5) 0.004(5) 0.014(4)
O15 0.011(4) 0.024(5) 0.006(5) 0.007(4) 0.002(3) 0.002(3)
O16 0.014(4) 0.022(5) 0.050(8) 0.019(5) 0.012(5) 0.010(4)
O17 0.038(6) 0.015(5) 0.013(5) 0.001(4) 0.006(4) -0.007(4)
O18 0.020(5) 0.032(5) 0.010(5) 0.013(4) 0.008(4) 0.002(4)
O19 0.024(5) 0.019(5) 0.035(7) 0.009(5) 0.003(5) 0.006(4)
O20 0.025(5) 0.011(4) 0.028(6) -0.002(4) 0.010(5) 0.002(4)
O21 0.020(5) 0.025(5) 0.016(5) 0.008(4) 0.011(4) 0.006(4)
O22 0.012(4) 0.014(4) 0.030(6) 0.009(4) 0.009(4) 0.008(3)
O23 0.029(6) 0.049(7) 0.052(8) 0.028(6) 0.015(6) 0.022(5)

loop_
_atom_type_symbol
_atom_type_description
_atom_type_scat_dispersion_real
_atom_type_scat_dispersion_imag
_atom_type_scat_source
O O 0.0106 0.0060 'International Tables Vol C Tables 4.2.6.8 and 6.1.1.4'
H H 0.0000 0.0000 'International Tables Vol C Tables 4.2.6.8 and 6.1.1.4'
Re Re -1.0185 7.2310 'International Tables Vol C Tables 4.2.6.8 and 6.1.1.4'
U U -9.6767 9.6646 'International Tables Vol C Tables 4.2.6.8 and 6.1.1.4'

loop_
_geom_angle_atom_site_label_1
_geom_angle_atom_site_label_2
_geom_angle_atom_site_label_3
_geom_angle
_geom_angle_site_symmetry_1
_geom_angle_site_symmetry_3
O18 U1 O15 178.4(4) . .
O18 U1 O20 91.1(4) . 2_666
O15 U1 O20 90.5(3) . 2_666
O18 U1 O9 89.9(3) . 2_476
O15 U1 O9 90.5(3) . 2_476
O20 U1 O9 73.8(3) 2_666 2_476
O18 U1 O21 85.9(3) . 2_665
O15 U1 O21 92.9(3) . 2_665
O20 U1 O21 141.9(3) 2_666 2_665
O9 U1 O21 144.0(3) 2_476 2_665
O18 U1 O7 90.2(3) . .
O15 U1 O7 88.4(3) . .
O20 U1 O7 146.7(3) 2_666 .
O9 U1 O7 72.9(3) 2_476 .
O21 U1 O7 71.4(3) 2_665 .
O18 U1 O8 92.0(3) . .
O15 U1 O8 88.6(3) . .
O20 U1 O8 71.6(3) 2_666 .
O9 U1 O8 145.4(3) 2_476 .
O21 U1 O8 70.6(3) 2_665 .
O7 U1 O8 141.6(3) . .
O5 U2 O22 177.4(4) 2_577 .
O5 U2 O1 91.6(3) 2_577 .
O22 U2 O1 87.2(4) . .
O5 U2 O2 88.2(3) 2_577 2_454
O22 U2 O2 93.6(3) . 2_454
O1 U2 O2 71.4(3) . 2_454
O5 U2 O13 90.6(3) 2_577 .
O22 U2 O13 86.9(3) . .
O1 U2 O13 73.8(3) . .
O2 U2 O13 145.1(3) 2_454 .
O5 U2 O19 88.2(3) 2_577 .
O22 U2 O19 91.7(3) . .
O1 U2 O19 148.5(3) . .
O2 U2 O19 140.0(3) 2_454 .
O13 U2 O19 74.8(3) . .
O5 U2 O10 91.1(3) 2_577 .
O22 U2 O10 91.3(4) . .
O1 U2 O10 140.6(3) . .
O2 U2 O10 69.4(3) 2_454 .
O13 U2 O10 145.5(3) . .
O19 U2 O10 70.8(3) . .
O11 Re1 O16 108.0(4) 1_655 2_566
O11 Re1 O2 109.1(4) 1_655 2_454
O16 Re1 O2 110.1(4) 2_566 2_454
O11 Re1 O9 108.5(4) 1_655 1_645
O16 Re1 O9 109.7(4) 2_566 1_645
O2 Re1 O9 111.4(4) 2_454 1_645
O14 Re2 O6 109.0(4) 2_476 .
O14 Re2 O17 110.6(4) 2_476 .
O6 Re2 O17 109.5(4) . .
O14 Re2 O20 110.9(5) 2_476 2_666
O6 Re2 O20 107.6(4) . 2_666
O17 Re2 O20 109.2(4) . 2_666
O12 Re3 O19 108.9(5) . .
O12 Re3 O3 109.0(4) . .
O19 Re3 O3 108.7(4) . .
O12 Re3 O8 110.6(4) . 2_576
O19 Re3 O8 110.6(4) . 2_576
O3 Re3 O8 108.9(4) . 2_576
O23 Re4 O4 107.8(5) . .
O23 Re4 O21 107.3(4) . .
O4 Re4 O21 110.1(4) . .
O23 Re4 O7 108.9(5) . .
O4 Re4 O7 109.6(4) . .
O21 Re4 O7 113.0(4) . .
Re1 O2 U2 163.1(5) 2_454 2_454
Re4 O7 U1 146.5(4) . .
Re3 O8 U1 171.8(6) 2_576 .
Re1 O9 U1 174.0(5) 1_465 2_476
Re3 O19 U2 160.8(5) . .
Re2 O20 U1 164.0(5) 2_666 2_666
Re4 O21 U1 156.0(5) . 2_665

loop_
_geom_bond_atom_site_label_1
_geom_bond_atom_site_label_2
_geom_bond_distance
_geom_bond_site_symmetry_2
U1 O18 1.746(9) .
U1 O15 1.759(8) .
U1 O20 2.364(8) 2_666
U1 O9 2.376(8) 2_476
U1 O21 2.382(8) 2_665
U1 O7 2.387(8) .
U1 O8 2.389(7) .
U2 O5 1.753(7) 2_577
U2 O22 1.760(8) .
U2 O1 2.380(9) .
U2 O2 2.408(7) 2_454
U2 O13 2.413(8) .
U2 O19 2.418(9) .
U2 O10 2.453(10) .
Re1 O11 1.702(10) 1_655
Re1 O16 1.707(8) 2_566
Re1 O2 1.737(8) 2_454
Re1 O9 1.752(8) 1_645
Re2 O14 1.684(9) 2_476
Re2 O6 1.704(9) .
Re2 O17 1.713(8) .
Re2 O20 1.732(9) 2_666
Re3 O12 1.696(9) .
Re3 O19 1.698(9) .
Re3 O3 1.714(10) .
Re3 O8 1.732(7) 2_576
Re4 O23 1.686(11) .
Re4 O4 1.688(8) .
Re4 O21 1.756(8) .
Re4 O7 1.757(8) .
O2 Re1 1.737(8) 2_454
O2 U2 2.408(7) 2_454
O5 U2 1.753(7) 2_577
O8 Re3 1.732(7) 2_576
O9 Re1 1.752(8) 1_465
O9 U1 2.376(8) 2_476
O11 Re1 1.702(10) 1_455
O14 Re2 1.684(9) 2_476
O16 Re1 1.707(8) 2_566
O20 Re2 1.732(9) 2_666
O20 U1 2.364(8) 2_666
O21 U1 2.382(8) 2_665
